data_7129116
loop_
_publ_author_name
'Huang, Kuo-Wei'
'Gholap, Sandeep S.'
'Al-Dakhil, Abdullah'
'Chakraborty, Priyanka'
'Li, Huaifeng'
'Dutta, Indranil'
'Das, Pradip'

_publ_section_title
;
 Efficient and chemoselective hydrogenation of aldehydes catalyzed by a
 well-defined PN3 -pincer manganese (II) catalyst precursor: an
 application in furfural conversion
;
_journal_name_full 'Chemical Communications'
_journal_paper_doi 10.1039/D1CC04808B
_journal_year 2021
_chemical_formula_sum 'C18 H26 Cl2 Mn N3 P'
_chemical_formula_weight 441.23
_space_group_crystal_system monoclinic
_space_group_IT_number 14
_space_group_name_Hall '-P 2yn'
_space_group_name_H-M_alt 'P 1 21/n 1'
_atom_sites_solution_hydrogens mixed
_audit_creation_method SHELXL-2018/3
_audit_update_record
;
2021-07-25 deposited with the CCDC.	2021-10-14 downloaded from the CCDC.
;
_cell_angle_alpha 90
_cell_angle_beta 109.245(5)
_cell_angle_gamma 90
_cell_formula_units_Z 4
_cell_length_a 12.9997(16)
_cell_length_b 12.4522(13)
_cell_length_c 14.3781(18)
_cell_measurement_reflns_used 9920
_cell_measurement_temperature 150(2)
_cell_measurement_theta_max 33.09
_cell_measurement_theta_min 2.22
_cell_volume 2197.4(5)
_computing_cell_refinement 'Bruker SAINT'
_computing_data_collection 'Bruker APEX2'
_computing_data_reduction 'Bruker SAINT'
_computing_molecular_graphics 'Bruker SHELXTL'
_computing_publication_material 'Bruker SHELXTL'
_computing_structure_refinement 'SHELXL-2018/3 (Sheldrick, 2018)'
_computing_structure_solution 'SHELXT 2014/5 (Sheldrick, 2014)'
_diffrn_ambient_temperature 150(2)
_diffrn_measured_fraction_theta_full 0.998
_diffrn_measured_fraction_theta_max 0.998
_diffrn_measurement_device_type 'Bruker APEX-II CCD'
_diffrn_measurement_method '\f and \w scans'
_diffrn_radiation_type MoK\a
_diffrn_radiation_wavelength 0.71073
_diffrn_reflns_av_R_equivalents 0.0718
_diffrn_reflns_av_unetI/netI 0.0508
_diffrn_reflns_Laue_measured_fraction_full 0.998
_diffrn_reflns_Laue_measured_fraction_max 0.998
_diffrn_reflns_limit_h_max 20
_diffrn_reflns_limit_h_min -19
_diffrn_reflns_limit_k_max 19
_diffrn_reflns_limit_k_min -19
_diffrn_reflns_limit_l_max 22
_diffrn_reflns_limit_l_min -22
_diffrn_reflns_number 48566
_diffrn_reflns_point_group_measured_fraction_full 0.998
_diffrn_reflns_point_group_measured_fraction_max 0.998
_diffrn_reflns_theta_full 25.242
_diffrn_reflns_theta_max 33.159
_diffrn_reflns_theta_min 1.834
_exptl_absorpt_coefficient_mu 0.923
_exptl_absorpt_correction_type multi-scan
_exptl_absorpt_process_details Sadabs
_exptl_crystal_colour Yellow
_exptl_crystal_density_diffrn 1.334
_exptl_crystal_description Block
_exptl_crystal_F_000 916
_exptl_crystal_size_max 0.220
_exptl_crystal_size_mid 0.200
_exptl_crystal_size_min 0.180
_exptl_transmission_factor_max 0.852
_exptl_transmission_factor_min 0.823
_refine_diff_density_max 0.932
_refine_diff_density_min -0.625
_refine_diff_density_rms 0.091
_refine_ls_extinction_method none
_refine_ls_goodness_of_fit_ref 1.055
_refine_ls_hydrogen_treatment mixed
_refine_ls_matrix_type full
_refine_ls_number_parameters 236
_refine_ls_number_reflns 8376
_refine_ls_number_restraints 0
_refine_ls_restrained_S_all 1.055
_refine_ls_R_factor_all 0.0699
_refine_ls_R_factor_gt 0.0427
_refine_ls_shift/su_max 0.001
_refine_ls_shift/su_mean 0.000
_refine_ls_structure_factor_coef Fsqd
_refine_ls_weighting_details 'w=1/[\s^2^(Fo^2^)+(0.1000P)^2^] where P=(Fo^2^+2Fc^2^)/3'
_refine_ls_weighting_scheme calc
_refine_ls_wR_factor_gt 0.1227
_refine_ls_wR_factor_ref 0.1588
_reflns_Friedel_coverage 0.000
_reflns_number_gt 6245
_reflns_number_total 8376
_reflns_threshold_expression 'I > 2\s(I)'
_cod_data_source_file d1cc04808b2.cif
_cod_data_source_block cat1
_cod_depositor_comments
;
The following automatic conversions were performed:

data item '_exptl_absorpt_correction_type' value 'Multi-scan' was
changed to 'multi-scan' in accordance with the
/home/data/users/saulius/crontab/automatic-downloads/rss-feeds/RSC/lib/dictionaries/cif_core.dic
dictionary named 'cif_core.dic' version 2.4.2 last updated on
2011-04-26.

Automatic conversion script
Id: cif_fix_values 7556 2019-12-06 15:28:31Z antanas 
;
_cod_original_sg_symbol_H-M 'P 21/n'
_cod_database_code 7129116
_shelx_shelxl_version_number 2018/3
_shelx_space_group_comment
;
The symmetry employed for this shelxl refinement is uniquely defined
by the following loop, which should always be used as a source of
symmetry information in preference to the above space-group names.
They are only intended as comments.
;
_shelx_estimated_absorpt_t_min 0.823
_shelx_estimated_absorpt_t_max 0.852

loop_
_space_group_symop_operation_xyz
'x, y, z'
'-x+1/2, y+1/2, -z+1/2'
'-x, -y, -z'
'x-1/2, -y-1/2, z-1/2'

loop_
_atom_site_label
_atom_site_type_symbol
_atom_site_fract_x
_atom_site_fract_y
_atom_site_fract_z
_atom_site_U_iso_or_equiv
_atom_site_adp_type
_atom_site_occupancy
_atom_site_site_symmetry_order
_atom_site_calc_flag
_atom_site_refinement_flags_posn
_atom_site_refinement_flags_adp
_atom_site_refinement_flags_occupancy
_atom_site_disorder_assembly
_atom_site_disorder_group
C1 C 0.59988(18) 0.49588(18) 0.72303(16) 0.0309(4) Uani 1 1 d . . . . .
H1 H 0.641751 0.545665 0.770562 0.037 Uiso 1 1 calc R U . . .
C2 C 0.63955(18) 0.39249(19) 0.72385(16) 0.0326(5) Uani 1 1 d . . . . .
H2 H 0.707219 0.371563 0.770488 0.039 Uiso 1 1 calc R U . . .
C3 C 0.5777(2) 0.32101(18) 0.65482(16) 0.0335(5) Uani 1 1 d . . . . .
H3 H 0.602318 0.249395 0.653489 0.040 Uiso 1 1 calc R U . . .
C4 C 0.47969(18) 0.35355(16) 0.58752(15) 0.0275(4) Uani 1 1 d . . . . .
H4 H 0.436287 0.304689 0.539913 0.033 Uiso 1 1 calc R U . . .
C5 C 0.44553(15) 0.45946(14) 0.59064(13) 0.0192(3) Uani 1 1 d . . . . .
C6 C 0.34164(15) 0.50218(14) 0.52183(12) 0.0184(3) Uani 1 1 d . . . . .
C7 C 0.27425(17) 0.44200(15) 0.44567(15) 0.0273(4) Uani 1 1 d . . . . .
H7 H 0.292656 0.370384 0.434656 0.033 Uiso 1 1 calc R U . . .
C8 C 0.17747(19) 0.48954(17) 0.38469(16) 0.0328(5) Uani 1 1 d . . . . .
H8 H 0.129307 0.449685 0.331820 0.039 Uiso 1 1 calc R U . . .
C9 C 0.15217(17) 0.59339(17) 0.40117(14) 0.0273(4) Uani 1 1 d . . . . .
H9 H 0.087080 0.626302 0.360178 0.033 Uiso 1 1 calc R U . . .
C10 C 0.22564(15) 0.64985(13) 0.48078(12) 0.0179(3) Uani 1 1 d . . . . .
C11 C 0.18203(16) 0.83983(15) 0.67158(14) 0.0224(3) Uani 1 1 d . . . . .
C12 C 0.06744(17) 0.88028(18) 0.61376(17) 0.0303(4) Uani 1 1 d . . . . .
H12A H 0.036647 0.836301 0.554545 0.045 Uiso 1 1 calc R U . . .
H12B H 0.071462 0.955301 0.594650 0.045 Uiso 1 1 calc R U . . .
H12C H 0.020911 0.875115 0.655108 0.045 Uiso 1 1 calc R U . . .
C13 C 0.2356(2) 0.9122(2) 0.76060(17) 0.0354(5) Uani 1 1 d . . . . .
H13A H 0.236983 0.986385 0.738288 0.053 Uiso 1 1 calc R U . . .
H13B H 0.310254 0.887684 0.794326 0.053 Uiso 1 1 calc R U . . .
H13C H 0.193752 0.908827 0.806120 0.053 Uiso 1 1 calc R U . . .
C14 C 0.17151(18) 0.72522(18) 0.70827(18) 0.0321(4) Uani 1 1 d . . . . .
H14A H 0.124228 0.726511 0.749097 0.048 Uiso 1 1 calc R U . . .
H14B H 0.243753 0.698561 0.747393 0.048 Uiso 1 1 calc R U . . .
H14C H 0.139858 0.677802 0.651623 0.048 Uiso 1 1 calc R U . . .
C15 C 0.30370(16) 0.95615(14) 0.54611(14) 0.0212(3) Uani 1 1 d . . . . .
C16 C 0.34994(18) 0.92651(17) 0.46366(15) 0.0275(4) Uani 1 1 d . . . . .
H16A H 0.294221 0.888441 0.411046 0.041 Uiso 1 1 calc R U . . .
H16B H 0.413800 0.880119 0.490471 0.041 Uiso 1 1 calc R U . . .
H16C H 0.371225 0.992096 0.437004 0.041 Uiso 1 1 calc R U . . .
C17 C 0.20397(19) 1.02951(16) 0.50373(17) 0.0313(4) Uani 1 1 d . . . . .
H17A H 0.222808 1.088965 0.467675 0.047 Uiso 1 1 calc R U . . .
H17B H 0.181709 1.058214 0.557645 0.047 Uiso 1 1 calc R U . . .
H17C H 0.143865 0.988098 0.458860 0.047 Uiso 1 1 calc R U . . .
C18 C 0.39358(18) 1.01552(17) 0.62707(16) 0.0304(4) Uani 1 1 d . . . . .
H18A H 0.413245 1.081519 0.599819 0.046 Uiso 1 1 calc R U . . .
H18B H 0.457829 0.969193 0.651534 0.046 Uiso 1 1 calc R U . . .
H18C H 0.366877 1.033634 0.681406 0.046 Uiso 1 1 calc R U . . .
Cl1 Cl 0.59372(4) 0.78470(4) 0.64556(4) 0.02586(11) Uani 1 1 d . . . . .
Cl2 Cl 0.46475(4) 0.68028(4) 0.83626(3) 0.02552(11) Uani 1 1 d . . . . .
H3N H 0.139(2) 0.779(2) 0.4582(19) 0.027(7) Uiso 1 1 d . . . . .
Mn1 Mn 0.44260(2) 0.69254(2) 0.66535(2) 0.01820(8) Uani 1 1 d . . . . .
N1 N 0.50532(13) 0.52884(13) 0.65837(12) 0.0226(3) Uani 1 1 d . . . . .
N2 N 0.31837(12) 0.60533(11) 0.53973(11) 0.0171(3) Uani 1 1 d . . . . .
N3 N 0.20177(13) 0.75400(12) 0.49903(11) 0.0201(3) Uani 1 1 d . . . . .
P1 P 0.27723(4) 0.82595(4) 0.59917(3) 0.01694(10) Uani 1 1 d . . . . .

loop_
_atom_site_aniso_label
_atom_site_aniso_U_11
_atom_site_aniso_U_22
_atom_site_aniso_U_33
_atom_site_aniso_U_23
_atom_site_aniso_U_13
_atom_site_aniso_U_12
C1 0.0231(10) 0.0326(10) 0.0322(10) 0.0009(8) 0.0025(8) 0.0045(8)
C2 0.0283(11) 0.0387(12) 0.0297(10) 0.0061(8) 0.0081(8) 0.0159(9)
C3 0.0413(13) 0.0311(10) 0.0282(10) 0.0034(8) 0.0116(9) 0.0198(9)
C4 0.0351(11) 0.0231(9) 0.0244(9) -0.0007(7) 0.0098(8) 0.0090(7)
C5 0.0220(8) 0.0199(7) 0.0178(7) 0.0011(6) 0.0095(6) 0.0049(6)
C6 0.0217(8) 0.0172(7) 0.0170(7) -0.0004(5) 0.0075(6) 0.0035(6)
C7 0.0307(10) 0.0203(8) 0.0267(9) -0.0067(7) 0.0037(7) 0.0040(7)
C8 0.0336(11) 0.0275(10) 0.0284(10) -0.0111(8) -0.0017(8) 0.0026(8)
C9 0.0246(10) 0.0280(9) 0.0220(8) -0.0061(7) -0.0023(7) 0.0030(7)
C10 0.0212(8) 0.0164(7) 0.0155(7) -0.0005(5) 0.0053(6) 0.0010(6)
C11 0.0222(9) 0.0227(8) 0.0246(8) 0.0018(6) 0.0109(7) 0.0034(6)
C12 0.0246(10) 0.0332(10) 0.0375(11) 0.0063(8) 0.0162(8) 0.0082(8)
C13 0.0400(13) 0.0414(12) 0.0301(10) -0.0084(9) 0.0187(9) 0.0004(9)
C14 0.0290(11) 0.0304(10) 0.0419(12) 0.0129(9) 0.0185(9) 0.0045(8)
C15 0.0237(9) 0.0167(7) 0.0253(8) 0.0011(6) 0.0107(7) 0.0014(6)
C16 0.0298(10) 0.0283(9) 0.0291(9) 0.0039(7) 0.0160(8) 0.0042(7)
C17 0.0367(12) 0.0225(9) 0.0378(11) 0.0078(8) 0.0166(9) 0.0107(8)
C18 0.0342(11) 0.0228(9) 0.0361(11) -0.0081(8) 0.0141(9) -0.0072(7)
Cl1 0.0199(2) 0.0266(2) 0.0315(2) -0.00590(17) 0.00904(17) -0.00464(16)
Cl2 0.0240(2) 0.0311(2) 0.0184(2) 0.00096(15) 0.00280(16) -0.00368(16)
Mn1 0.01613(14) 0.01808(14) 0.01834(14) -0.00121(9) 0.00291(10) 0.00039(9)
N1 0.0203(8) 0.0215(7) 0.0238(7) 0.0001(6) 0.0045(6) 0.0046(6)
N2 0.0172(7) 0.0165(6) 0.0171(6) 0.0001(5) 0.0049(5) 0.0022(5)
N3 0.0182(7) 0.0174(7) 0.0208(7) -0.0012(5) 0.0011(5) 0.0047(5)
P1 0.0174(2) 0.01570(19) 0.0176(2) -0.00045(14) 0.00574(15) 0.00216(14)

loop_
_atom_type_symbol
_atom_type_description
_atom_type_scat_dispersion_real
_atom_type_scat_dispersion_imag
_atom_type_scat_source
C C 0.0033 0.0016 'International Tables Vol C Tables 4.2.6.8 and 6.1.1.4'
H H 0.0000 0.0000 'International Tables Vol C Tables 4.2.6.8 and 6.1.1.4'
Cl Cl 0.1484 0.1585 'International Tables Vol C Tables 4.2.6.8 and 6.1.1.4'
Mn Mn 0.3368 0.7283 'International Tables Vol C Tables 4.2.6.8 and 6.1.1.4'
N N 0.0061 0.0033 'International Tables Vol C Tables 4.2.6.8 and 6.1.1.4'
P P 0.1023 0.0942 'International Tables Vol C Tables 4.2.6.8 and 6.1.1.4'

loop_
_geom_angle_atom_site_label_1
_geom_angle_atom_site_label_2
_geom_angle_atom_site_label_3
_geom_angle
_geom_angle_site_symmetry_1
_geom_angle_site_symmetry_3
_geom_angle_publ_flag
N1 C1 C2 123.0(2) . . ?
N1 C1 H1 118.5 . . ?
C2 C1 H1 118.5 . . ?
C3 C2 C1 117.8(2) . . ?
C3 C2 H2 121.1 . . ?
C1 C2 H2 121.1 . . ?
C2 C3 C4 119.97(19) . . ?
C2 C3 H3 120.0 . . ?
C4 C3 H3 120.0 . . ?
C3 C4 C5 118.9(2) . . ?
C3 C4 H4 120.5 . . ?
C5 C4 H4 120.5 . . ?
N1 C5 C4 121.13(17) . . ?
N1 C5 C6 115.78(15) . . ?
C4 C5 C6 123.08(17) . . ?
N2 C6 C7 122.71(16) . . ?
N2 C6 C5 114.92(15) . . ?
C7 C6 C5 122.37(16) . . ?
C6 C7 C8 118.09(17) . . ?
C6 C7 H7 121.0 . . ?
C8 C7 H7 121.0 . . ?
C9 C8 C7 120.33(18) . . ?
C9 C8 H8 119.8 . . ?
C7 C8 H8 119.8 . . ?
C8 C9 C10 118.14(18) . . ?
C8 C9 H9 120.9 . . ?
C10 C9 H9 120.9 . . ?
N2 C10 N3 118.65(15) . . ?
N2 C10 C9 122.15(16) . . ?
N3 C10 C9 119.20(16) . . ?
C12 C11 C13 110.65(17) . . ?
C12 C11 C14 108.04(17) . . ?
C13 C11 C14 108.99(18) . . ?
C12 C11 P1 115.59(14) . . ?
C13 C11 P1 108.52(14) . . ?
C14 C11 P1 104.74(13) . . ?
C11 C12 H12A 109.5 . . ?
C11 C12 H12B 109.5 . . ?
H12A C12 H12B 109.5 . . ?
C11 C12 H12C 109.5 . . ?
H12A C12 H12C 109.5 . . ?
H12B C12 H12C 109.5 . . ?
C11 C13 H13A 109.5 . . ?
C11 C13 H13B 109.5 . . ?
H13A C13 H13B 109.5 . . ?
C11 C13 H13C 109.5 . . ?
H13A C13 H13C 109.5 . . ?
H13B C13 H13C 109.5 . . ?
C11 C14 H14A 109.5 . . ?
C11 C14 H14B 109.5 . . ?
H14A C14 H14B 109.5 . . ?
C11 C14 H14C 109.5 . . ?
H14A C14 H14C 109.5 . . ?
H14B C14 H14C 109.5 . . ?
C17 C15 C18 110.17(16) . . ?
C17 C15 C16 109.22(16) . . ?
C18 C15 C16 107.79(16) . . ?
C17 C15 P1 115.58(14) . . ?
C18 C15 P1 107.67(13) . . ?
C16 C15 P1 106.08(12) . . ?
C15 C16 H16A 109.5 . . ?
C15 C16 H16B 109.5 . . ?
H16A C16 H16B 109.5 . . ?
C15 C16 H16C 109.5 . . ?
H16A C16 H16C 109.5 . . ?
H16B C16 H16C 109.5 . . ?
C15 C17 H17A 109.5 . . ?
C15 C17 H17B 109.5 . . ?
H17A C17 H17B 109.5 . . ?
C15 C17 H17C 109.5 . . ?
H17A C17 H17C 109.5 . . ?
H17B C17 H17C 109.5 . . ?
C15 C18 H18A 109.5 . . ?
C15 C18 H18B 109.5 . . ?
H18A C18 H18B 109.5 . . ?
C15 C18 H18C 109.5 . . ?
H18A C18 H18C 109.5 . . ?
H18B C18 H18C 109.5 . . ?
N1 Mn1 N2 72.44(6) . . ?
N1 Mn1 Cl1 96.21(5) . . ?
N2 Mn1 Cl1 122.52(4) . . ?
N1 Mn1 Cl2 93.83(4) . . ?
N2 Mn1 Cl2 127.15(4) . . ?
Cl1 Mn1 Cl2 109.35(2) . . ?
N1 Mn1 P1 146.59(5) . . ?
N2 Mn1 P1 74.44(4) . . ?
Cl1 Mn1 P1 105.14(2) . . ?
Cl2 Mn1 P1 102.697(19) . . ?
C1 N1 C5 119.11(17) . . ?
C1 N1 Mn1 121.31(14) . . ?
C5 N1 Mn1 119.53(12) . . ?
C10 N2 C6 118.57(15) . . ?
C10 N2 Mn1 124.13(11) . . ?
C6 N2 Mn1 117.27(11) . . ?
C10 N3 P1 123.51(12) . . ?
C10 N3 H3N 115.0(17) . . ?
P1 N3 H3N 121.2(17) . . ?
N3 P1 C11 102.51(9) . . ?
N3 P1 C15 104.06(8) . . ?
C11 P1 C15 113.04(8) . . ?
N3 P1 Mn1 98.49(5) . . ?
C11 P1 Mn1 117.93(6) . . ?
C15 P1 Mn1 117.12(6) . . ?

loop_
_geom_bond_atom_site_label_1
_geom_bond_atom_site_label_2
_geom_bond_distance
_geom_bond_site_symmetry_2
_geom_bond_publ_flag
C1 N1 1.338(3) . ?
C1 C2 1.385(3) . ?
C1 H1 0.9500 . ?
C2 C3 1.378(3) . ?
C2 H2 0.9500 . ?
C3 C4 1.382(3) . ?
C3 H3 0.9500 . ?
C4 C5 1.397(3) . ?
C4 H4 0.9500 . ?
C5 N1 1.342(2) . ?
C5 C6 1.485(2) . ?
C6 N2 1.363(2) . ?
C6 C7 1.377(3) . ?
C7 C8 1.405(3) . ?
C7 H7 0.9500 . ?
C8 C9 1.374(3) . ?
C8 H8 0.9500 . ?
C9 C10 1.413(2) . ?
C9 H9 0.9500 . ?
C10 N2 1.344(2) . ?
C10 N3 1.379(2) . ?
C11 C12 1.532(3) . ?
C11 C13 1.532(3) . ?
C11 C14 1.543(3) . ?
C11 P1 1.8695(19) . ?
C12 H12A 0.9800 . ?
C12 H12B 0.9800 . ?
C12 H12C 0.9800 . ?
C13 H13A 0.9800 . ?
C13 H13B 0.9800 . ?
C13 H13C 0.9800 . ?
C14 H14A 0.9800 . ?
C14 H14B 0.9800 . ?
C14 H14C 0.9800 . ?
C15 C17 1.538(3) . ?
C15 C18 1.540(3) . ?
C15 C16 1.540(3) . ?
C15 P1 1.8714(18) . ?
C16 H16A 0.9800 . ?
C16 H16B 0.9800 . ?
C16 H16C 0.9800 . ?
C17 H17A 0.9800 . ?
C17 H17B 0.9800 . ?
C17 H17C 0.9800 . ?
C18 H18A 0.9800 . ?
C18 H18B 0.9800 . ?
C18 H18C 0.9800 . ?
Cl1 Mn1 2.3719(6) . ?
Cl2 Mn1 2.3829(6) . ?
Mn1 N1 2.2099(16) . ?
Mn1 N2 2.2642(15) . ?
Mn1 P1 2.6340(6) . ?
N3 P1 1.7050(15) . ?
N3 H3N 0.89(3) . ?
